data_2310122
loop_
_publ_author_name
'Kami\'nski, Rados\/law'
'Domaga\/la, S\/lawomir'
'Jarzembska, Katarzyna N.'
'Hoser, Anna A.'
'Sanjuan-Szklarz, W. Fabiola'
'Gutmann, Matthias J.'
'Makal, Anna'
'Mali\'nska, Maura'
'Bak, Joanna M.'
'Wo\'zniak, Krzysztof'

_publ_section_title
;
 Statistical analysis of multipole-model-derived structural parameters and
 charge-density properties from high-resolution X-ray diffraction
 experiments
;
_journal_issue 1
_journal_name_full 'Acta Crystallographica Section A'
_journal_page_first 72
_journal_page_last 91
_journal_paper_doi 10.1107/S2053273313028313
_journal_volume 70
_journal_year 2014
_chemical_formula_sum 'C2 H6 O6'
_chemical_formula_weight 63
_space_group_IT_number 14
_symmetry_cell_setting monoclinic
_symmetry_Int_Tables_number 14
_symmetry_space_group_name_Hall '-P 2ybc'
_symmetry_space_group_name_H-M 'P 1 21/c 1'
_cell_angle_alpha 90
_cell_angle_beta 103.93(3)
_cell_angle_gamma 90
_cell_formula_units_Z 2
_cell_length_a 6.118(2)
_cell_length_b 3.5042(2)
_cell_length_c 11.883(4)
_cell_measurement_temperature 100(1)
_cell_volume 247.26(12)
_diffrn_ambient_temperature 100(1)
_diffrn_measured_fraction_theta_full 0.81
_diffrn_measured_fraction_theta_max 0.07
_diffrn_measurement_device '1-cirle goniometer'
_diffrn_measurement_device_type '11 neutro detectors'
_diffrn_measurement_method \p-scans
_diffrn_radiation_probe neutron
_diffrn_radiation_source 'ISIS neutro spallation source'
_diffrn_radiation_type Mo-K\a
_diffrn_reflns_av_sigmaI/netI 0.2077
_diffrn_reflns_limit_h_max 17
_diffrn_reflns_limit_h_min -21
_diffrn_reflns_limit_k_max 8
_diffrn_reflns_limit_k_min -5
_diffrn_reflns_limit_l_max 40
_diffrn_reflns_limit_l_min -30
_diffrn_reflns_number 2630
_diffrn_reflns_theta_full 13.99
_diffrn_reflns_theta_max 70.86
_diffrn_reflns_theta_min 2.43
_exptl_absorpt_coefficient_mu 0.168
_exptl_crystal_colour colourless
_exptl_crystal_density_diffrn 1.6926
_exptl_crystal_description unspecified
_exptl_crystal_F_000 132
_exptl_crystal_size_max 4
_exptl_crystal_size_mid 2
_exptl_crystal_size_min 1
_refine_diff_density_max 4.42
_refine_diff_density_min -4.76
_refine_ls_extinction_coef 2.36(6)
_refine_ls_extinction_method 'B-C type 1 Gaussian isotropic (Becker & Coppens, 1974)'
_refine_ls_goodness_of_fit_gt 2.00
_refine_ls_goodness_of_fit_ref 1.64
_refine_ls_hydrogen_treatment refall
_refine_ls_number_constraints 0
_refine_ls_number_parameters 65
_refine_ls_number_reflns 2630
_refine_ls_number_restraints 0
_refine_ls_R_factor_all 0.1083
_refine_ls_R_factor_gt 0.0671
_refine_ls_shift/su_max 0.0013
_refine_ls_shift/su_mean 0.0003
_refine_ls_structure_factor_coef F
_refine_ls_weighting_details w=1/(\s^2^(F)+0.0001F^2^)
_refine_ls_weighting_scheme sigma
_refine_ls_wR_factor_gt 0.0645
_refine_ls_wR_factor_ref 0.0683
_reflns_number_gt 1583
_reflns_number_total 2630
_reflns_threshold_expression I>3\s(I)
_cod_data_source_file pc5031sup14.cif
_cod_data_source_block sxd1
_cod_original_cell_volume 247.27(12)
_cod_original_sg_symbol_Hall '-P 2ycb'
_cod_original_formula_sum 'C1 H3 O3'
_cod_database_code 2310122

loop_
_symmetry_equiv_pos_site_id
_symmetry_equiv_pos_as_xyz
1 x,y,z
2 -x,y+1/2,-z+1/2
3 -x,-y,-z
4 x,-y+1/2,z+1/2

loop_
_atom_site_label
_atom_site_type_symbol
_atom_site_fract_x
_atom_site_fract_y
_atom_site_fract_z
_atom_site_adp_type
_atom_site_U_iso_or_equiv
_atom_site_symmetry_multiplicity
_atom_site_occupancy
_atom_site_calc_flag
O1 O 0.4350(2) 0.4438(7) 0.34995(11) Uani 0.0110(5) 4 1 d
O2 O 0.2420(2) 0.7414(7) 0.46353(12) Uani 0.0111(5) 4 1 d
C1 C 0.40331(19) 0.5597(5) 0.44821(10) Uani 0.0078(4) 4 1 d
H1 H 0.3009(4) 0.5202(12) 0.2772(2) Uani 0.0213(11) 4 1 d
O3 O 0.1300(2) 0.6319(6) 0.17874(12) Uani 0.0109(6) 4 1 d
H2 H 0.1914(5) 0.6978(13) 0.1130(2) Uani 0.0274(12) 4 1 d
H3 H 0.0076(4) 0.4549(13) 0.1495(3) Uani 0.0271(11) 4 1 d

loop_
_atom_site_aniso_label
_atom_site_aniso_type_symbol
_atom_site_aniso_U_11
_atom_site_aniso_U_22
_atom_site_aniso_U_33
_atom_site_aniso_U_12
_atom_site_aniso_U_13
_atom_site_aniso_U_23
O1 O 0.0092(5) 0.0186(12) 0.0048(5) 0.0043(7) 0.0011(4) -0.0013(7)
O2 O 0.0071(5) 0.0187(13) 0.0067(5) 0.0059(6) 0.0005(4) -0.0003(7)
C1 C 0.0053(4) 0.0127(10) 0.0050(4) 0.0021(5) 0.0009(3) 0.0009(6)
H1 H 0.0179(11) 0.027(3) 0.0186(11) 0.0021(13) 0.0043(9) 0.0004(15)
O3 O 0.0069(5) 0.0184(15) 0.0072(5) -0.0017(6) 0.0009(4) 0.0010(7)
H2 H 0.0225(12) 0.042(3) 0.0192(12) -0.0038(15) 0.0079(10) 0.0040(15)
H3 H 0.0185(11) 0.031(3) 0.0313(14) -0.0070(15) 0.0053(10) -0.0019(18)

loop_
_atom_type_symbol
_atom_type_scat_length_neutron
_atom_type_scat_source
C 6.646 International_Tables_Vol_C
H -3.739 International_Tables_Vol_C
O 5.803 International_Tables_Vol_C

loop_
_geom_angle_atom_site_label_1
_geom_angle_atom_site_label_2
_geom_angle_atom_site_label_3
_geom_angle_site_symmetry_3
_geom_angle
C1 O1 H1 . 113.4(2)
O1 C1 O2 . 126.75(12)
O1 C1 C1 3_666 112.42(13)
O2 C1 C1 3_666 120.82(12)
H2 O3 H3 . 106.2(3)

loop_
_geom_bond_atom_site_label_1
_geom_bond_atom_site_label_2
_geom_bond_site_symmetry_2
_geom_bond_distance
O1 C1 . 1.295(2)
O1 H1 . 1.072(3)
O2 C1 . 1.224(2)
C1 C1 3_666 1.5457(19)
O3 H2 . 0.972(3)
O3 H3 . 0.970(3)
